data_7243400
loop_
_publ_author_name
'Asressu, Kesatebrhan Haile'
'Chan, Chieh-Kai'
'Wang, Cheng-Chung'

_publ_section_title
;
 TMSOTf-catalyzed synthesis of trisubstituted imidazoles using
 hexamethyldisilazane as a nitrogen source under neat and microwave
 irradiation conditions
;
_journal_issue 45
_journal_name_full 'RSC Advances'
_journal_page_first 28061
_journal_page_last 28071
_journal_paper_doi 10.1039/D1RA05802A
_journal_volume 11
_journal_year 2021
_chemical_formula_moiety 'C23 H19 Br N2 O2'
_chemical_formula_sum 'C23 H19 Br N2 O2'
_chemical_formula_weight 435.31
_space_group_crystal_system monoclinic
_space_group_IT_number 14
_space_group_name_Hall '-P 2ybc'
_space_group_name_H-M_alt 'P 1 21/c 1'
_atom_sites_solution_hydrogens mixed
_audit_creation_method SHELXL-2018/3
_audit_update_record
;
2021-05-06 deposited with the CCDC.	2021-08-12 downloaded from the CCDC.
;
_cell_angle_alpha 90
_cell_angle_beta 101.4920(10)
_cell_angle_gamma 90
_cell_formula_units_Z 4
_cell_length_a 9.2089(2)
_cell_length_b 19.8306(3)
_cell_length_c 10.4519(2)
_cell_measurement_reflns_used 9959
_cell_measurement_temperature 100.0(2)
_cell_measurement_theta_max 30.37
_cell_measurement_theta_min 2.26
_cell_volume 1870.44(6)
_computing_cell_refinement 'SAINT V8.40A (Bruker Nano, Inc., 2019)'
_computing_data_collection 'Bruker Instrument Service v2012.12.0.3'
_computing_data_reduction 'SAINT V8.40A (Bruker Nano, Inc., 2019)'
_computing_molecular_graphics 'shelXle (C.B. Huebschle, rev 958)'
_computing_publication_material 'WinGX publication routines (Farrugia, 2014)'
_computing_structure_refinement 'SHELXL-2018/3 (Sheldrick, 2018)'
_computing_structure_solution 'SHELXT 2014/5 (Sheldrick, 2014)'
_diffrn_ambient_temperature 100.0(2)
_diffrn_measured_fraction_theta_full 0.999
_diffrn_measured_fraction_theta_max 1.000
_diffrn_measurement_device_type 'Bruker APEX-II CCD'
_diffrn_measurement_method '\f and \w scans'
_diffrn_radiation_type MoK\a
_diffrn_radiation_wavelength 0.71073
_diffrn_reflns_av_R_equivalents 0.0527
_diffrn_reflns_av_unetI/netI 0.0239
_diffrn_reflns_Laue_measured_fraction_full 0.999
_diffrn_reflns_Laue_measured_fraction_max 1.000
_diffrn_reflns_limit_h_max 13
_diffrn_reflns_limit_h_min -13
_diffrn_reflns_limit_k_max 28
_diffrn_reflns_limit_k_min -28
_diffrn_reflns_limit_l_max 14
_diffrn_reflns_limit_l_min -14
_diffrn_reflns_number 78302
_diffrn_reflns_point_group_measured_fraction_full 0.999
_diffrn_reflns_point_group_measured_fraction_max 1.000
_diffrn_reflns_theta_full 25.242
_diffrn_reflns_theta_max 30.518
_diffrn_reflns_theta_min 2.054
_exptl_absorpt_coefficient_mu 2.220
_exptl_absorpt_correction_T_max 1
_exptl_absorpt_correction_T_min 0.9203
_exptl_absorpt_correction_type numerical
_exptl_absorpt_process_details 'Bruker SADABS, 1996'
_exptl_crystal_colour colourless
_exptl_crystal_density_diffrn 1.546
_exptl_crystal_density_meas ?
_exptl_crystal_density_method 'not measured'
_exptl_crystal_description prism
_exptl_crystal_F_000 888
_exptl_crystal_size_max 0.201
_exptl_crystal_size_mid 0.185
_exptl_crystal_size_min 0.095
_refine_diff_density_max 0.457
_refine_diff_density_min -0.365
_refine_diff_density_rms 0.069
_refine_ls_extinction_method none
_refine_ls_goodness_of_fit_ref 1.036
_refine_ls_hydrogen_treatment mixed
_refine_ls_matrix_type full
_refine_ls_number_parameters 259
_refine_ls_number_reflns 5710
_refine_ls_number_restraints 0
_refine_ls_restrained_S_all 1.036
_refine_ls_R_factor_all 0.0366
_refine_ls_R_factor_gt 0.0262
_refine_ls_shift/su_max 0.001
_refine_ls_shift/su_mean 0.000
_refine_ls_structure_factor_coef Fsqd
_refine_ls_weighting_details 'w=1/[\s^2^(Fo^2^)+(0.0231P)^2^+1.2629P] where P=(Fo^2^+2Fc^2^)/3'
_refine_ls_weighting_scheme calc
_refine_ls_wR_factor_gt 0.0562
_refine_ls_wR_factor_ref 0.0603
_reflns_Friedel_coverage 0.000
_reflns_number_gt 4848
_reflns_number_total 5710
_reflns_threshold_expression 'I > 2\s(I)'
_cod_data_source_file d1ra05802a2.cif
_cod_data_source_block i18083
_cod_depositor_comments
;
The following automatic conversions were performed:

data item '_exptl_crystal_density_meas' value 'none' was changed to
'?' -- the value is perceived as not measured.

Automatic conversion script
Id: cif_fix_values 7556 2019-12-06 15:28:31Z antanas 
;
_cod_original_sg_symbol_H-M 'P 21/c'
_cod_database_code 7243400
_shelx_shelxl_version_number 2018/3
_shelx_space_group_comment
;
The symmetry employed for this shelxl refinement is uniquely defined
by the following loop, which should always be used as a source of
symmetry information in preference to the above space-group names.
They are only intended as comments.
;
_shelx_estimated_absorpt_t_min 0.664
_shelx_estimated_absorpt_t_max 0.817

loop_
_space_group_symop_operation_xyz
'x, y, z'
'-x, y+1/2, -z+1/2'
'-x, -y, -z'
'x, -y-1/2, z-1/2'

loop_
_atom_site_label
_atom_site_type_symbol
_atom_site_fract_x
_atom_site_fract_y
_atom_site_fract_z
_atom_site_U_iso_or_equiv
_atom_site_adp_type
_atom_site_occupancy
_atom_site_site_symmetry_order
_atom_site_calc_flag
_atom_site_refinement_flags_posn
_atom_site_refinement_flags_adp
_atom_site_refinement_flags_occupancy
_atom_site_disorder_assembly
_atom_site_disorder_group
Br1 Br 0.06714(2) 0.70917(2) 0.37315(2) 0.01563(4) Uani 1 1 d . . . . .
O1 O 0.35295(13) 0.90293(5) 0.66112(10) 0.0192(2) Uani 1 1 d . . . . .
O2 O 0.45954(12) 0.82430(5) 0.85330(10) 0.0168(2) Uani 1 1 d . . . . .
N1 N 0.27095(14) 0.58394(6) 0.50626(12) 0.0137(2) Uani 1 1 d . . . . .
H1 H 0.292(2) 0.5988(10) 0.4354(19) 0.022(5) Uiso 1 1 d . . . . .
N2 N 0.23286(13) 0.58527(6) 0.70915(11) 0.0136(2) Uani 1 1 d . . . . .
C1 C 0.25918(15) 0.62254(7) 0.61140(13) 0.0131(2) Uani 1 1 d . . . . .
C2 C 0.22511(15) 0.51955(7) 0.66374(13) 0.0130(2) Uani 1 1 d . . . . .
C3 C 0.24821(15) 0.51771(7) 0.53698(13) 0.0130(2) Uani 1 1 d . . . . .
C4 C 0.27628(15) 0.69633(6) 0.61644(13) 0.0128(2) Uani 1 1 d . . . . .
C5 C 0.20854(15) 0.74037(7) 0.51925(13) 0.0132(2) Uani 1 1 d . . . . .
C6 C 0.23443(16) 0.80974(7) 0.52823(14) 0.0145(3) Uani 1 1 d . . . . .
H6 H 0.191923 0.838617 0.458222 0.017 Uiso 1 1 calc R U . . .
C7 C 0.32245(16) 0.83611(7) 0.63985(14) 0.0140(3) Uani 1 1 d . . . . .
C8 C 0.38447(15) 0.79287(7) 0.74337(13) 0.0135(2) Uani 1 1 d . . . . .
C9 C 0.36472(16) 0.72404(7) 0.72961(13) 0.0136(3) Uani 1 1 d . . . . .
H9 H 0.411567 0.694927 0.797611 0.016 Uiso 1 1 calc R U . . .
C10 C 0.3483(2) 0.94414(8) 0.54884(17) 0.0295(4) Uani 1 1 d . . . . .
H10A H 0.402465 0.921890 0.488877 0.044 Uiso 1 1 calc R U . . .
H10B H 0.394332 0.987826 0.575451 0.044 Uiso 1 1 calc R U . . .
H10C H 0.245048 0.951060 0.504922 0.044 Uiso 1 1 calc R U . . .
C11 C 0.55751(17) 0.78365(8) 0.94592(14) 0.0193(3) Uani 1 1 d . . . . .
H11A H 0.630086 0.761730 0.902668 0.029 Uiso 1 1 calc R U . . .
H11B H 0.500181 0.749200 0.981347 0.029 Uiso 1 1 calc R U . . .
H11C H 0.609280 0.812215 1.017109 0.029 Uiso 1 1 calc R U . . .
C12 C 0.19418(16) 0.46326(7) 0.74605(13) 0.0144(3) Uani 1 1 d . . . . .
C13 C 0.27647(17) 0.40368(7) 0.75352(14) 0.0175(3) Uani 1 1 d . . . . .
H13 H 0.353998 0.399717 0.706102 0.021 Uiso 1 1 calc R U . . .
C14 C 0.24569(18) 0.35012(8) 0.82990(15) 0.0220(3) Uani 1 1 d . . . . .
H14 H 0.301352 0.309588 0.833527 0.026 Uiso 1 1 calc R U . . .
C15 C 0.1339(2) 0.35576(8) 0.90078(15) 0.0240(3) Uani 1 1 d . . . . .
H15 H 0.112704 0.319157 0.952771 0.029 Uiso 1 1 calc R U . . .
C16 C 0.05310(19) 0.41530(8) 0.89529(16) 0.0249(3) Uani 1 1 d . . . . .
H16 H -0.022339 0.419574 0.944919 0.030 Uiso 1 1 calc R U . . .
C17 C 0.08192(18) 0.46846(7) 0.81783(15) 0.0195(3) Uani 1 1 d . . . . .
H17 H 0.024991 0.508646 0.813558 0.023 Uiso 1 1 calc R U . . .
C18 C 0.24300(15) 0.46285(7) 0.44158(13) 0.0133(2) Uani 1 1 d . . . . .
C19 C 0.13358(16) 0.41326(7) 0.43201(14) 0.0155(3) Uani 1 1 d . . . . .
H19 H 0.065296 0.414483 0.489161 0.019 Uiso 1 1 calc R U . . .
C20 C 0.12365(17) 0.36206(7) 0.33949(14) 0.0192(3) Uani 1 1 d . . . . .
H20 H 0.048824 0.328573 0.333547 0.023 Uiso 1 1 calc R U . . .
C21 C 0.22328(19) 0.36009(7) 0.25605(14) 0.0222(3) Uani 1 1 d . . . . .
H21 H 0.216690 0.325218 0.192839 0.027 Uiso 1 1 calc R U . . .
C22 C 0.33263(19) 0.40901(8) 0.26476(15) 0.0224(3) Uani 1 1 d . . . . .
H22 H 0.400679 0.407430 0.207421 0.027 Uiso 1 1 calc R U . . .
C23 C 0.34324(18) 0.46035(7) 0.35697(14) 0.0188(3) Uani 1 1 d . . . . .
H23 H 0.418382 0.493658 0.362508 0.023 Uiso 1 1 calc R U . . .

loop_
_atom_site_aniso_label
_atom_site_aniso_U_11
_atom_site_aniso_U_22
_atom_site_aniso_U_33
_atom_site_aniso_U_23
_atom_site_aniso_U_13
_atom_site_aniso_U_12
Br1 0.01574(7) 0.01485(6) 0.01429(7) -0.00058(5) -0.00189(5) -0.00127(5)
O1 0.0274(6) 0.0104(4) 0.0188(5) -0.0014(4) 0.0020(4) -0.0018(4)
O2 0.0202(5) 0.0156(5) 0.0130(5) -0.0029(4) -0.0007(4) -0.0028(4)
N1 0.0169(6) 0.0123(5) 0.0125(5) 0.0006(4) 0.0046(4) -0.0009(4)
N2 0.0142(5) 0.0129(5) 0.0134(5) -0.0007(4) 0.0020(4) -0.0012(4)
C1 0.0130(6) 0.0131(6) 0.0125(6) -0.0013(5) 0.0004(5) -0.0003(5)
C2 0.0127(6) 0.0127(6) 0.0133(6) -0.0008(5) 0.0018(5) -0.0004(5)
C3 0.0135(6) 0.0117(6) 0.0136(6) 0.0004(4) 0.0024(5) -0.0010(5)
C4 0.0134(6) 0.0119(6) 0.0137(6) -0.0009(4) 0.0045(5) -0.0002(5)
C5 0.0126(6) 0.0140(6) 0.0121(6) -0.0024(5) 0.0002(5) -0.0010(5)
C6 0.0156(6) 0.0135(6) 0.0140(6) 0.0005(5) 0.0022(5) 0.0018(5)
C7 0.0162(7) 0.0101(6) 0.0162(6) -0.0021(5) 0.0048(5) -0.0007(5)
C8 0.0140(6) 0.0143(6) 0.0123(6) -0.0026(5) 0.0029(5) -0.0022(5)
C9 0.0149(6) 0.0135(6) 0.0122(6) 0.0002(4) 0.0021(5) -0.0001(5)
C10 0.0473(11) 0.0156(7) 0.0250(8) 0.0026(6) 0.0059(7) -0.0089(7)
C11 0.0180(7) 0.0233(7) 0.0149(7) -0.0012(5) -0.0010(5) -0.0018(6)
C12 0.0173(7) 0.0138(6) 0.0112(6) -0.0006(5) 0.0009(5) -0.0033(5)
C13 0.0188(7) 0.0171(6) 0.0156(7) 0.0020(5) 0.0011(5) 0.0013(5)
C14 0.0266(8) 0.0171(7) 0.0191(7) 0.0049(5) -0.0030(6) -0.0003(6)
C15 0.0362(9) 0.0205(7) 0.0136(7) 0.0040(5) 0.0008(6) -0.0108(6)
C16 0.0313(9) 0.0257(8) 0.0203(8) -0.0017(6) 0.0118(7) -0.0097(6)
C17 0.0234(8) 0.0177(7) 0.0191(7) -0.0020(5) 0.0082(6) -0.0032(6)
C18 0.0159(6) 0.0120(6) 0.0113(6) 0.0008(4) 0.0009(5) 0.0029(5)
C19 0.0150(6) 0.0155(6) 0.0153(6) -0.0012(5) 0.0012(5) 0.0008(5)
C20 0.0199(7) 0.0157(6) 0.0190(7) -0.0025(5) -0.0036(6) 0.0004(5)
C21 0.0346(9) 0.0176(7) 0.0122(6) -0.0023(5) -0.0003(6) 0.0075(6)
C22 0.0330(9) 0.0202(7) 0.0160(7) 0.0014(5) 0.0100(6) 0.0071(6)
C23 0.0241(8) 0.0161(6) 0.0176(7) 0.0022(5) 0.0071(6) 0.0020(5)

loop_
_atom_type_symbol
_atom_type_description
_atom_type_scat_dispersion_real
_atom_type_scat_dispersion_imag
_atom_type_scat_source
C C 0.0033 0.0016 'International Tables Vol C Tables 4.2.6.8 and 6.1.1.4'
H H 0.0000 0.0000 'International Tables Vol C Tables 4.2.6.8 and 6.1.1.4'
N N 0.0061 0.0033 'International Tables Vol C Tables 4.2.6.8 and 6.1.1.4'
O O 0.0106 0.0060 'International Tables Vol C Tables 4.2.6.8 and 6.1.1.4'
Br Br -0.2901 2.4595 'International Tables Vol C Tables 4.2.6.8 and 6.1.1.4'

loop_
_geom_angle_atom_site_label_1
_geom_angle_atom_site_label_2
_geom_angle_atom_site_label_3
_geom_angle
_geom_angle_site_symmetry_1
_geom_angle_site_symmetry_3
_geom_angle_publ_flag
C7 O1 C10 116.87(12) . . ?
C8 O2 C11 117.14(11) . . ?
C1 N1 C3 107.92(12) . . ?
C1 N1 H1 125.0(13) . . ?
C3 N1 H1 127.0(13) . . ?
C1 N2 C2 105.44(11) . . ?
N2 C1 N1 111.47(12) . . ?
N2 C1 C4 124.27(12) . . ?
N1 C1 C4 124.26(12) . . ?
C3 C2 N2 110.25(12) . . ?
C3 C2 C12 128.64(12) . . ?
N2 C2 C12 121.11(12) . . ?
N1 C3 C2 104.92(12) . . ?
N1 C3 C18 122.22(12) . . ?
C2 C3 C18 132.74(12) . . ?
C5 C4 C9 117.99(12) . . ?
C5 C4 C1 124.72(12) . . ?
C9 C4 C1 117.28(12) . . ?
C4 C5 C6 121.63(12) . . ?
C4 C5 Br1 121.21(10) . . ?
C6 C5 Br1 117.05(10) . . ?
C7 C6 C5 119.51(12) . . ?
C7 C6 H6 120.2 . . ?
C5 C6 H6 120.2 . . ?
O1 C7 C6 124.88(13) . . ?
O1 C7 C8 115.29(12) . . ?
C6 C7 C8 119.80(12) . . ?
O2 C8 C9 124.90(12) . . ?
O2 C8 C7 115.31(12) . . ?
C9 C8 C7 119.78(12) . . ?
C8 C9 C4 121.05(12) . . ?
C8 C9 H9 119.5 . . ?
C4 C9 H9 119.5 . . ?
O1 C10 H10A 109.5 . . ?
O1 C10 H10B 109.5 . . ?
H10A C10 H10B 109.5 . . ?
O1 C10 H10C 109.5 . . ?
H10A C10 H10C 109.5 . . ?
H10B C10 H10C 109.5 . . ?
O2 C11 H11A 109.5 . . ?
O2 C11 H11B 109.5 . . ?
H11A C11 H11B 109.5 . . ?
O2 C11 H11C 109.5 . . ?
H11A C11 H11C 109.5 . . ?
H11B C11 H11C 109.5 . . ?
C17 C12 C13 118.92(13) . . ?
C17 C12 C2 120.54(13) . . ?
C13 C12 C2 120.54(13) . . ?
C14 C13 C12 120.48(14) . . ?
C14 C13 H13 119.8 . . ?
C12 C13 H13 119.8 . . ?
C15 C14 C13 120.17(15) . . ?
C15 C14 H14 119.9 . . ?
C13 C14 H14 119.9 . . ?
C14 C15 C16 119.62(14) . . ?
C14 C15 H15 120.2 . . ?
C16 C15 H15 120.2 . . ?
C17 C16 C15 120.43(15) . . ?
C17 C16 H16 119.8 . . ?
C15 C16 H16 119.8 . . ?
C16 C17 C12 120.37(14) . . ?
C16 C17 H17 119.8 . . ?
C12 C17 H17 119.8 . . ?
C19 C18 C23 119.10(13) . . ?
C19 C18 C3 119.67(13) . . ?
C23 C18 C3 121.19(13) . . ?
C20 C19 C18 120.64(14) . . ?
C20 C19 H19 119.7 . . ?
C18 C19 H19 119.7 . . ?
C21 C20 C19 119.81(14) . . ?
C21 C20 H20 120.1 . . ?
C19 C20 H20 120.1 . . ?
C20 C21 C22 120.09(14) . . ?
C20 C21 H21 120.0 . . ?
C22 C21 H21 120.0 . . ?
C21 C22 C23 120.43(15) . . ?
C21 C22 H22 119.8 . . ?
C23 C22 H22 119.8 . . ?
C22 C23 C18 119.93(14) . . ?
C22 C23 H23 120.0 . . ?
C18 C23 H23 120.0 . . ?

loop_
_geom_bond_atom_site_label_1
_geom_bond_atom_site_label_2
_geom_bond_distance
_geom_bond_site_symmetry_2
_geom_bond_publ_flag
Br1 C5 1.9022(13) . ?
O1 C7 1.3634(16) . ?
O1 C10 1.4237(19) . ?
O2 C8 1.3675(16) . ?
O2 C11 1.4328(17) . ?
N1 C1 1.3611(17) . ?
N1 C3 1.3780(17) . ?
N1 H1 0.85(2) . ?
N2 C1 1.3220(18) . ?
N2 C2 1.3839(17) . ?
C1 C4 1.4716(18) . ?
C2 C3 1.3835(19) . ?
C2 C12 1.4714(19) . ?
C3 C18 1.4700(18) . ?
C4 C5 1.3896(18) . ?
C4 C9 1.4073(18) . ?
C5 C6 1.3960(18) . ?
C6 C7 1.3838(19) . ?
C6 H6 0.9500 . ?
C7 C8 1.4093(19) . ?
C8 C9 1.3807(18) . ?
C9 H9 0.9500 . ?
C10 H10A 0.9800 . ?
C10 H10B 0.9800 . ?
C10 H10C 0.9800 . ?
C11 H11A 0.9800 . ?
C11 H11B 0.9800 . ?
C11 H11C 0.9800 . ?
C12 C17 1.397(2) . ?
C12 C13 1.397(2) . ?
C13 C14 1.391(2) . ?
C13 H13 0.9500 . ?
C14 C15 1.387(2) . ?
C14 H14 0.9500 . ?
C15 C16 1.391(2) . ?
C15 H15 0.9500 . ?
C16 C17 1.387(2) . ?
C16 H16 0.9500 . ?
C17 H17 0.9500 . ?
C18 C19 1.3973(19) . ?
C18 C23 1.401(2) . ?
C19 C20 1.3925(19) . ?
C19 H19 0.9500 . ?
C20 C21 1.387(2) . ?
C20 H20 0.9500 . ?
C21 C22 1.388(2) . ?
C21 H21 0.9500 . ?
C22 C23 1.392(2) . ?
C22 H22 0.9500 . ?
C23 H23 0.9500 . ?
